data_7107645
loop_
_publ_author_name
'William Gee'
'Stuart Batten'

_publ_section_title
;
 Instantaneous gelation of a new copper(II) metallogel amenable to
 encapsulation of a luminescent lanthanide cluster
;
_journal_name_full Chem.Commun.
_journal_page_first 4830
_journal_paper_doi 10.1039/c2cc30170a
_journal_volume 48
_journal_year 2012
_chemical_formula_moiety 'C16 H14 Cl2 Cu N6'
_chemical_formula_sum 'C16 H14 Cl2 Cu N6'
_chemical_formula_weight 424.77
_chemical_name_systematic
;
?
;
_space_group_IT_number 58
_symmetry_cell_setting orthorhombic
_symmetry_space_group_name_Hall '-P 2 2n'
_symmetry_space_group_name_H-M 'P n n m'
_atom_sites_solution_hydrogens geom
_atom_sites_solution_primary direct
_atom_sites_solution_secondary difmap
_audit_creation_method SHELXL-97
_cell_angle_alpha 90.00
_cell_angle_beta 90.00
_cell_angle_gamma 90.00
_cell_formula_units_Z 2
_cell_length_a 3.7720(8)
_cell_length_b 10.381(2)
_cell_length_c 20.876(4)
_cell_measurement_reflns_used 13606
_cell_measurement_temperature 123(2)
_cell_measurement_theta_max 29.78
_cell_measurement_theta_min 2.82
_cell_volume 817.4(3)
_computing_cell_refinement 'XDS (Kabsch, 1993)'
_computing_data_collection 'Blu-Ice (McPhillips et al, 2002)'
_computing_data_reduction 'XDS (Kabsch, 1993)'
_computing_molecular_graphics X-SEED
_computing_publication_material 'XCIF V6.12 (BrukerAXS, 2001).'
_computing_structure_refinement 'SHELXL-97 (Sheldrick, 1997)'
_computing_structure_solution 'SHELXS-97 (Sheldrick, 1990)'
_diffrn_ambient_temperature 123(2)
_diffrn_detector_area_resol_mean none
_diffrn_measured_fraction_theta_full 0.975
_diffrn_measured_fraction_theta_max 0.975
_diffrn_measurement_device_type 'ADSC Quantum 210r'
_diffrn_measurement_method 'scans in phi'
_diffrn_radiation_monochromator silicon
_diffrn_radiation_source 'Australian synchrotron MX1'
_diffrn_radiation_type synchrotron
_diffrn_radiation_wavelength 0.710698
_diffrn_reflns_av_R_equivalents 0.0727
_diffrn_reflns_av_sigmaI/netI 0.0290
_diffrn_reflns_limit_h_max 5
_diffrn_reflns_limit_h_min -5
_diffrn_reflns_limit_k_max 14
_diffrn_reflns_limit_k_min -14
_diffrn_reflns_limit_l_max 28
_diffrn_reflns_limit_l_min -28
_diffrn_reflns_number 13606
_diffrn_reflns_theta_full 29.38
_diffrn_reflns_theta_max 29.38
_diffrn_reflns_theta_min 3.90
_diffrn_standards_decay_% none
_diffrn_standards_interval_count none
_diffrn_standards_interval_time none
_diffrn_standards_number 0
_exptl_absorpt_coefficient_mu 1.675
_exptl_absorpt_correction_T_max 0.9834
_exptl_absorpt_correction_T_min 0.9834
_exptl_absorpt_correction_type multi-scan
_exptl_absorpt_process_details 'SADABS (Sheldrick, 1997)'
_exptl_crystal_colour green
_exptl_crystal_density_diffrn 1.726
_exptl_crystal_density_method 'not measured'
_exptl_crystal_description needle
_exptl_crystal_F_000 430
_exptl_crystal_size_max 0.03
_exptl_crystal_size_mid 0.01
_exptl_crystal_size_min 0.01
_refine_diff_density_max 1.474
_refine_diff_density_min -1.501
_refine_diff_density_rms 0.144
_refine_ls_extinction_method none
_refine_ls_goodness_of_fit_ref 1.108
_refine_ls_hydrogen_treatment constr
_refine_ls_matrix_type full
_refine_ls_number_parameters 56
_refine_ls_number_reflns 1136
_refine_ls_number_restraints 0
_refine_ls_restrained_S_all 1.108
_refine_ls_R_factor_all 0.0674
_refine_ls_R_factor_gt 0.0635
_refine_ls_shift/su_max 0.000
_refine_ls_shift/su_mean 0.000
_refine_ls_structure_factor_coef Fsqd
_refine_ls_weighting_details 'calc w=1/[\s^2^(Fo^2^)+(0.0978P)^2^+3.2279P] where P=(Fo^2^+2Fc^2^)/3'
_refine_ls_weighting_scheme calc
_refine_ls_wR_factor_gt 0.1766
_refine_ls_wR_factor_ref 0.1852
_reflns_number_gt 1071
_reflns_number_total 1136
_reflns_threshold_expression >2sigma(I)
_cod_data_source_file c2cc30170a.txt
_cod_data_source_block c:\CuGel
_cod_database_code 7107645

loop_
_symmetry_equiv_pos_as_xyz
'x, y, z'
'-x, -y, z'
'x+1/2, -y+1/2, -z+1/2'
'-x+1/2, y+1/2, -z+1/2'
'-x, -y, -z'
'x, y, -z'
'-x-1/2, y-1/2, z-1/2'
'x-1/2, -y-1/2, z-1/2'

loop_
_atom_site_label
_atom_site_type_symbol
_atom_site_fract_x
_atom_site_fract_y
_atom_site_fract_z
_atom_site_U_iso_or_equiv
_atom_site_adp_type
_atom_site_occupancy
_atom_site_symmetry_multiplicity
_atom_site_calc_flag
_atom_site_refinement_flags
_atom_site_disorder_assembly
_atom_site_disorder_group
Cu1 Cu 0.0000 0.0000 0.0000 0.0269(3) Uani 1 4 d S . .
Cl1 Cl -0.3718(4) -0.17715(11) 0.0000 0.0254(4) Uani 1 2 d S . .
C2 C 0.1038(10) -0.1083(3) 0.19535(17) 0.0235(7) Uani 1 1 d . . .
H2 H 0.1786 -0.1842 0.2170 0.028 Uiso 1 1 calc R . .
C3 C 0.0000 0.0000 0.2304(2) 0.0222(9) Uani 1 2 d S . .
N1 N 0.0000 0.0000 0.0960(2) 0.0249(9) Uani 1 2 d S . .
C1 C 0.0973(11) -0.1048(3) 0.12921(17) 0.0250(7) Uani 1 1 d . . .
H1 H 0.1647 -0.1799 0.1062 0.030 Uiso 1 1 calc R . .
C4 C 0.0000 0.0000 0.3001(2) 0.0280(11) Uani 1 2 d S . .
C5 C 0.0946(14) -0.1049(6) 0.3365(2) 0.0560(11) Uani 0.50 1 d P A 1
H5 H 0.1698 -0.1872 0.3220 0.067 Uiso 0.50 1 calc PR A 1
C6 C 0.0567(14) -0.0645(6) 0.3972(2) 0.0560(11) Uani 0.50 1 d P . 1
H6 H 0.0997 -0.1151 0.4343 0.067 Uiso 0.50 1 calc PR . 1
N2 N 0.0946(14) -0.1049(6) 0.3365(2) 0.0560(11) Uani 0.50 1 d P A 2
N3 N 0.0567(14) -0.0645(6) 0.3972(2) 0.0560(11) Uani 0.50 1 d P . 2
H3 H 0.0965 -0.1114 0.4316 0.067 Uiso 0.50 1 calc PR . 2

loop_
_atom_site_aniso_label
_atom_site_aniso_U_11
_atom_site_aniso_U_22
_atom_site_aniso_U_33
_atom_site_aniso_U_23
_atom_site_aniso_U_13
_atom_site_aniso_U_12
Cu1 0.0426(6) 0.0241(5) 0.0141(5) 0.000 0.000 -0.0108(4)
Cl1 0.0345(7) 0.0242(6) 0.0174(5) 0.000 0.000 -0.0050(4)
C2 0.0307(17) 0.0206(14) 0.0192(15) 0.0014(11) 0.0000(13) -0.0002(13)
C3 0.024(2) 0.024(2) 0.019(2) 0.000 0.000 -0.0031(16)
N1 0.036(2) 0.0216(19) 0.0169(18) 0.000 0.000 -0.0042(16)
C1 0.0341(18) 0.0219(15) 0.0190(15) -0.0018(11) 0.0014(14) -0.0003(14)
C4 0.033(3) 0.032(3) 0.018(2) 0.000 0.000 -0.003(2)
C5 0.0462(19) 0.084(3) 0.0374(17) 0.0332(18) -0.0041(14) -0.0058(18)
C6 0.0462(19) 0.084(3) 0.0374(17) 0.0332(18) -0.0041(14) -0.0058(18)
N2 0.0462(19) 0.084(3) 0.0374(17) 0.0332(18) -0.0041(14) -0.0058(18)
N3 0.0462(19) 0.084(3) 0.0374(17) 0.0332(18) -0.0041(14) -0.0058(18)

loop_
_atom_type_symbol
_atom_type_description
_atom_type_scat_dispersion_real
_atom_type_scat_dispersion_imag
_atom_type_scat_source
C C 0.0033 0.0016 'International Tables Vol C Tables 4.2.6.8 and 6.1.1.4'
H H 0.0000 0.0000 'International Tables Vol C Tables 4.2.6.8 and 6.1.1.4'
N N 0.0061 0.0033 'International Tables Vol C Tables 4.2.6.8 and 6.1.1.4'
Cl Cl 0.1484 0.1585 'International Tables Vol C Tables 4.2.6.8 and 6.1.1.4'
Cu Cu 0.3201 1.2651 'International Tables Vol C Tables 4.2.6.8 and 6.1.1.4'

loop_
_geom_angle_atom_site_label_1
_geom_angle_atom_site_label_2
_geom_angle_atom_site_label_3
_geom_angle
_geom_angle_site_symmetry_1
_geom_angle_site_symmetry_3
N1 Cu1 N1 180.0 . 5
N1 Cu1 Cl1 90.0 . .
N1 Cu1 Cl1 90.0 5 .
N1 Cu1 Cl1 90.0 . 5
N1 Cu1 Cl1 90.0 5 5
Cl1 Cu1 Cl1 180.00(3) . 5
C1 C2 C3 119.8(3) . .
C1 C2 H2 120.1 . .
C3 C2 H2 120.1 . .
C2 C3 C2 116.9(4) . 2
C2 C3 C4 121.6(2) . .
C2 C3 C4 121.6(2) 2 .
C1 N1 C1 117.8(4) . 2
C1 N1 Cu1 121.1(2) . .
C1 N1 Cu1 121.1(2) 2 .
N1 C1 C2 122.9(3) . .
N1 C1 H1 118.6 . .
C2 C1 H1 118.6 . .
C5 C4 N2 112.9(6) . 2
C5 C4 C5 112.9(6) . 2
C5 C4 C3 123.5(3) . .
N2 C4 C3 123.5(3) 2 .
C5 C4 C3 123.5(3) 2 .
C6 C5 C4 104.3(6) . .
C6 C5 H5 127.9 . .
C4 C5 H5 127.9 . .
C5 C6 C6 109.3(3) . 2
C5 C6 H6 125.4 . .
C6 C6 H6 125.4 2 .

loop_
_geom_bond_atom_site_label_1
_geom_bond_atom_site_label_2
_geom_bond_distance
_geom_bond_site_symmetry_2
Cu1 N1 2.004(4) .
Cu1 N1 2.004(4) 5
Cu1 Cl1 2.3126(12) .
Cu1 Cl1 2.3126(12) 5
C2 C1 1.382(5) .
C2 C3 1.398(4) .
C2 H2 0.9500 .
C3 C2 1.398(4) 2
C3 C4 1.455(7) .
N1 C1 1.341(4) .
N1 C1 1.341(4) 2
C1 H1 0.9500 .
C4 C5 1.375(6) .
C4 N2 1.375(6) 2
C4 C5 1.375(6) 2
C5 C6 1.343(8) .
C5 H5 0.9500 .
C6 C6 1.405(13) 2
C6 H6 0.9500 .

loop_
_geom_hbond_atom_site_label_D
_geom_hbond_atom_site_label_H
_geom_hbond_atom_site_label_A
_geom_hbond_distance_DH
_geom_hbond_distance_HA
_geom_hbond_distance_DA
_geom_hbond_angle_DHA
_geom_hbond_site_symmetry_A
N3 H3 Cl1 0.88 2.62 3.446(5) 156.2 3_545
